data_4347559
loop_
_publ_author_name
'Schl\"afer, J'
'Graf, D.'
'Fornalczyk, G.'
'Mettenb\"orger, A'
'Mathur, S.'

_publ_section_title
;
 Fluorinated Cerium(IV) Enaminolates: Alternative Precursors for Chemical
 Vapor Deposition of CeO2 Thin Films.
;
_journal_issue 11
_journal_name_full 'Inorganic chemistry'
_journal_page_first 5422
_journal_page_last 5429
_journal_paper_doi 10.1021/acs.inorgchem.6b00348
_journal_volume 55
_journal_year 2016
_chemical_formula_moiety 'C20 H16 Ce F12 N4 O4'
_chemical_formula_sum 'C20 H16 Ce F12 N4 O4'
_chemical_formula_weight 744.34
_space_group_crystal_system monoclinic
_space_group_IT_number 7
_space_group_name_Hall 'P -2yc'
_space_group_name_H-M_alt 'P 1 c 1'
_atom_sites_solution_hydrogens difmap
_audit_creation_method SHELXL-2014/7
_cell_angle_alpha 90
_cell_angle_beta 110.025(5)
_cell_angle_gamma 90
_cell_formula_units_Z 2
_cell_length_a 11.343(5)
_cell_length_b 13.833(5)
_cell_length_c 9.061(5)
_cell_measurement_temperature 293(2)
_cell_measurement_theta_max 27.27
_cell_measurement_theta_min 1.47
_cell_volume 1335.8(11)
_computing_cell_refinement 'X-Area (Stoe & Cie, 2001)'
_computing_data_collection 'X-Area (Stoe & Cie, 2001)'
_computing_data_reduction 'X-Area (Stoe & Cie, 2001)'
_computing_structure_refinement 'SHELXL-2014/7 (Sheldrick, 2014)'
_diffrn_ambient_temperature 293(2)
_diffrn_detector_area_resol_mean 'not measured'
_diffrn_measured_fraction_theta_full 1.000
_diffrn_measured_fraction_theta_max 0.983
_diffrn_measurement_device_type 'IPDS 2 T (Stoe & Cie)'
_diffrn_measurement_method '\w and \f scans'
_diffrn_radiation_type MoK\a
_diffrn_radiation_wavelength 0.71073
_diffrn_reflns_av_R_equivalents 0.1887
_diffrn_reflns_av_unetI/netI 0.1123
_diffrn_reflns_Laue_measured_fraction_full 1.000
_diffrn_reflns_Laue_measured_fraction_max 0.983
_diffrn_reflns_limit_h_max 14
_diffrn_reflns_limit_h_min -14
_diffrn_reflns_limit_k_max 17
_diffrn_reflns_limit_k_min -17
_diffrn_reflns_limit_l_max 11
_diffrn_reflns_limit_l_min -11
_diffrn_reflns_number 20258
_diffrn_reflns_point_group_measured_fraction_full 1.000
_diffrn_reflns_point_group_measured_fraction_max 0.983
_diffrn_reflns_theta_full 25.242
_diffrn_reflns_theta_max 27.266
_diffrn_reflns_theta_min 1.472
_diffrn_source 'fine-focus sealed tube'
_exptl_absorpt_coefficient_mu 1.822
_exptl_absorpt_correction_T_max 0.7140
_exptl_absorpt_correction_T_min 0.2057
_exptl_absorpt_process_details
;
The absorption correction (X-RED; Stoe & Cie, 2001)
was preformed after optimizing the crystal shape
using X-SHAPE (Stoe & Cie, 1999).
;
_exptl_crystal_colour red
_exptl_crystal_density_diffrn 1.851
_exptl_crystal_density_meas ?
_exptl_crystal_density_method 'not measured'
_exptl_crystal_description prism
_exptl_crystal_F_000 724
_exptl_crystal_size_max 0.3
_exptl_crystal_size_mid 0.2
_exptl_crystal_size_min 0.2
_refine_diff_density_max 2.594
_refine_diff_density_min -1.208
_refine_diff_density_rms 0.215
_refine_ls_abs_structure_details
;
 Refined as an inversion twin.
;
_refine_ls_abs_structure_Flack 0.19(5)
_refine_ls_extinction_coef 0.029(5)
_refine_ls_extinction_expression Fc^*^=kFc[1+0.001xFc^2^\l^3^/sin(2\q)]^-1/4^
_refine_ls_extinction_method 'SHELXL-2014/7 (Sheldrick 2014'
_refine_ls_goodness_of_fit_ref 0.993
_refine_ls_hydrogen_treatment refU
_refine_ls_matrix_type full
_refine_ls_number_parameters 388
_refine_ls_number_reflns 5838
_refine_ls_number_restraints 2
_refine_ls_restrained_S_all 0.993
_refine_ls_R_factor_all 0.0775
_refine_ls_R_factor_gt 0.0708
_refine_ls_shift/su_max 0.000
_refine_ls_shift/su_mean 0.000
_refine_ls_structure_factor_coef Fsqd
_refine_ls_weighting_details 'w=1/[\s^2^(Fo^2^)+(0.1252P)^2^] where P=(Fo^2^+2Fc^2^)/3'
_refine_ls_weighting_scheme calc
_refine_ls_wR_factor_gt 0.1750
_refine_ls_wR_factor_ref 0.1819
_reflns_Friedel_coverage 0.994
_reflns_Friedel_fraction_full 1.000
_reflns_Friedel_fraction_max 0.983
_reflns_number_gt 4813
_reflns_number_total 5838
_reflns_threshold_expression 'I > 2\s(I)'
_cod_data_source_file ic6b00348_si_002.cif
_cod_data_source_block 3a
_cod_depositor_comments
;
The following automatic conversions were performed:

data item '_exptl_crystal_density_meas' value 'not measured' was
changed to '?' -- the value is perceived as not measured.

Automatic conversion script
Id: cif_fix_values 6909 2019-04-08 15:41:33Z antanas 
;
_cod_original_sg_symbol_H-M 'P c'
_cod_database_code 4347559
_shelx_shelxl_version_number 2014/7
_shelx_space_group_comment
;
The symmetry employed for this shelxl refinement is uniquely defined
by the following loop, which should always be used as a source of
symmetry information in preference to the above space-group names.
They are only intended as comments.
;

loop_
_space_group_symop_operation_xyz
'x, y, z'
'x, -y, z+1/2'

loop_
_atom_site_label
_atom_site_type_symbol
_atom_site_fract_x
_atom_site_fract_y
_atom_site_fract_z
_atom_site_U_iso_or_equiv
_atom_site_adp_type
_atom_site_occupancy
_atom_site_site_symmetry_order
_atom_site_calc_flag
_atom_site_refinement_flags_posn
Ce1 Ce 0.4815(3) 0.75377(4) 0.6643(4) 0.0508(3) Uani 1 1 d .
F1 F 0.0345(11) 0.5503(10) 0.361(2) 0.137(5) Uani 1 1 d .
F2 F 0.1293(18) 0.5610(15) 0.606(2) 0.135(6) Uani 1 1 d .
F3 F 0.2025(12) 0.4723(8) 0.469(3) 0.159(7) Uani 1 1 d .
F4 F 0.886(2) 0.7407(14) 1.025(3) 0.196(17) Uani 1 1 d .
F5 F 0.9592(12) 0.869(2) 1.034(2) 0.212(12) Uani 1 1 d .
F6 F 0.8419(15) 0.8459(18) 1.1564(15) 0.171(9) Uani 1 1 d .
F7 F 0.0355(11) 0.9039(12) 0.7167(19) 0.136(5) Uani 1 1 d .
F8 F 0.0794(14) 0.8926(14) 0.516(2) 0.138(6) Uani 1 1 d .
F9 F 0.1663(12) 0.9986(9) 0.684(3) 0.180(10) Uani 1 1 d .
F10 F 0.7927(16) 0.8122(11) 0.464(3) 0.121(6) Uani 1 1 d .
F11 F 0.7629(16) 0.6758(12) 0.349(2) 0.130(5) Uani 1 1 d .
F12 F 0.9264(12) 0.7038(14) 0.548(2) 0.145(6) Uani 1 1 d .
O1 O 0.3362(9) 0.6416(7) 0.5554(13) 0.076(3) Uani 1 1 d .
O2 O 0.6471(8) 0.8068(7) 0.8676(11) 0.067(2) Uani 1 1 d .
O3 O 0.3297(8) 0.8484(7) 0.6925(12) 0.069(2) Uani 1 1 d .
O4 O 0.6146(9) 0.7154(9) 0.5436(13) 0.073(2) Uani 1 1 d .
N1 N 0.3630(11) 0.8032(9) 0.3828(12) 0.069(3) Uani 1 1 d .
N2 N 0.5467(10) 0.9198(7) 0.5993(13) 0.063(2) Uani 1 1 d .
N3 N 0.4267(12) 0.6964(9) 0.8999(14) 0.072(3) Uani 1 1 d .
N4 N 0.5983(12) 0.6002(8) 0.7888(15) 0.075(3) Uani 1 1 d .
C1 C 0.1463(15) 0.5549(11) 0.469(2) 0.087(5) Uani 1 1 d .
C2 C 0.2257(13) 0.6387(10) 0.4468(18) 0.073(4) Uani 1 1 d .
C3 C 0.1805(15) 0.6996(13) 0.327(2) 0.090(5) Uani 1 1 d .
H3 H 0.0968 0.6953 0.2630 0.07(4) Uiso 1 1 d R
C4 C 0.2514(18) 0.7755(15) 0.293(2) 0.079(4) Uani 1 1 d .
H4 H 0.2200 0.8060 0.1964 0.16(11) Uiso 1 1 d R
C5 C 0.4241(16) 0.8843(13) 0.3282(18) 0.085(5) Uani 1 1 d .
H5A H 0.4989 0.8619 0.3099 0.12(8) Uiso 1 1 d R
H5B H 0.3657 0.9090 0.2303 0.14(9) Uiso 1 1 d R
C6 C 0.4567(15) 0.9604(11) 0.4532(18) 0.077(4) Uani 1 1 d .
H6A H 0.3816 0.9820 0.4717 0.06(3) Uiso 1 1 d R
H6B H 0.4937 1.0154 0.4188 0.18(14) Uiso 1 1 d R
C7 C 0.6515(14) 0.9663(10) 0.6604(19) 0.077(4) Uani 1 1 d .
H7 H 0.6640 1.0198 0.6055 0.09(5) Uiso 1 1 d R
C8 C 0.7529(15) 0.9364(14) 0.796(2) 0.081(4) Uani 1 1 d .
H8 H 0.8223 0.9769 0.8336 0.06(3) Uiso 1 1 d R
C9 C 0.7445(11) 0.8589(9) 0.8851(15) 0.058(3) Uani 1 1 d .
C10 C 0.8574(14) 0.8282(12) 1.0260(18) 0.072(3) Uani 1 1 d .
C11 C 0.1306(15) 0.9112(14) 0.668(3) 0.084(5) Uani 1 1 d .
C12 C 0.2396(12) 0.8408(10) 0.7439(17) 0.067(3) Uani 1 1 d .
C13 C 0.2306(19) 0.7820(17) 0.858(2) 0.085(4) Uani 1 1 d .
H13 H 0.1577 0.7838 0.8825 0.07(4) Uiso 1 1 d R
C14 C 0.3294(18) 0.7151(13) 0.9367(18) 0.079(4) Uani 1 1 d .
H14 H 0.3218 0.6808 1.0212 0.06(4) Uiso 1 1 d R
C15 C 0.5119(19) 0.6226(12) 0.996(2) 0.091(5) Uani 1 1 d .
H15A H 0.5875 0.6522 1.0671 0.09(5) Uiso 1 1 d R
H15B H 0.4704 0.5887 1.0580 0.08(4) Uiso 1 1 d R
C16 C 0.540(2) 0.5501(12) 0.887(2) 0.099(5) Uani 1 1 d .
H16A H 0.4660 0.5164 0.8212 0.07(4) Uiso 1 1 d R
H16B H 0.5996 0.5027 0.9492 0.13(8) Uiso 1 1 d R
C17 C 0.7062(17) 0.5748(12) 0.786(2) 0.084(5) Uani 1 1 d .
H17 H 0.7435 0.5227 0.8500 0.16(12) Uiso 1 1 d R
C18 C 0.7759(15) 0.6142(12) 0.700(2) 0.087(5) Uani 1 1 d .
H18 H 0.8585 0.5950 0.7205 0.10(6) Uiso 1 1 d R
C19 C 0.7285(12) 0.6811(9) 0.5853(19) 0.069(3) Uani 1 1 d .
C20 C 0.801(2) 0.7165(17) 0.486(3) 0.088(6) Uani 1 1 d .

loop_
_atom_site_aniso_label
_atom_site_aniso_U_11
_atom_site_aniso_U_22
_atom_site_aniso_U_33
_atom_site_aniso_U_23
_atom_site_aniso_U_13
_atom_site_aniso_U_12
Ce1 0.0436(4) 0.0474(4) 0.0523(4) 0.0085(3) 0.0047(2) 0.0018(3)
F1 0.070(6) 0.117(9) 0.192(13) -0.020(9) 0.003(7) -0.025(6)
F2 0.135(13) 0.136(14) 0.140(13) -0.014(11) 0.056(11) -0.048(12)
F3 0.100(8) 0.064(5) 0.29(2) -0.011(9) 0.043(10) 0.009(6)
F4 0.150(18) 0.148(16) 0.17(2) -0.071(13) -0.092(16) 0.091(14)
F5 0.060(6) 0.33(3) 0.194(17) 0.108(19) -0.025(8) -0.057(11)
F6 0.144(12) 0.26(2) 0.082(8) 0.020(10) 0.011(8) 0.099(15)
F7 0.078(6) 0.171(13) 0.170(12) -0.009(10) 0.058(7) 0.022(7)
F8 0.098(8) 0.155(13) 0.138(13) 0.018(10) 0.010(8) 0.045(9)
F9 0.070(6) 0.063(6) 0.36(3) -0.012(10) 0.015(11) 0.000(5)
F10 0.108(10) 0.090(8) 0.189(16) -0.007(9) 0.081(12) -0.006(7)
F11 0.149(12) 0.123(9) 0.135(11) -0.042(9) 0.071(9) -0.034(9)
F12 0.075(8) 0.143(13) 0.222(17) -0.013(12) 0.059(9) 0.017(8)
O1 0.064(5) 0.061(5) 0.080(6) -0.005(5) -0.005(4) -0.012(4)
O2 0.051(4) 0.065(5) 0.067(5) 0.007(4) -0.004(4) -0.009(4)
O3 0.052(4) 0.070(5) 0.084(6) 0.007(4) 0.020(4) 0.004(4)
O4 0.054(5) 0.076(6) 0.084(6) 0.012(5) 0.017(5) 0.014(5)
N1 0.061(6) 0.081(7) 0.055(5) 0.006(5) 0.006(5) 0.014(5)
N2 0.059(5) 0.052(5) 0.067(6) 0.014(4) 0.010(5) 0.000(4)
N3 0.069(7) 0.068(6) 0.070(6) 0.005(5) 0.013(5) -0.007(5)
N4 0.087(9) 0.049(5) 0.075(7) 0.013(5) 0.009(6) 0.007(5)
C1 0.068(9) 0.068(8) 0.108(13) -0.018(8) 0.007(8) -0.012(7)
C2 0.057(7) 0.062(7) 0.083(9) -0.017(6) 0.003(6) 0.003(6)
C3 0.058(8) 0.088(10) 0.084(10) -0.023(8) -0.026(7) 0.004(7)
C4 0.073(10) 0.083(8) 0.065(8) 0.001(8) 0.003(7) 0.016(9)
C5 0.079(9) 0.107(12) 0.065(8) 0.033(8) 0.018(7) 0.018(8)
C6 0.077(8) 0.074(8) 0.071(8) 0.030(7) 0.012(6) 0.012(7)
C7 0.075(9) 0.059(6) 0.091(10) 0.018(6) 0.022(7) -0.001(6)
C8 0.057(8) 0.080(9) 0.094(11) 0.008(8) 0.013(7) -0.016(7)
C9 0.046(5) 0.055(5) 0.071(7) -0.006(5) 0.016(5) -0.004(4)
C10 0.058(7) 0.080(8) 0.064(7) -0.005(6) 0.004(6) -0.001(6)
C11 0.051(7) 0.080(10) 0.108(13) -0.015(9) 0.013(8) -0.002(6)
C12 0.060(7) 0.063(7) 0.072(7) -0.020(6) 0.016(6) -0.010(5)
C13 0.073(10) 0.098(11) 0.090(11) -0.011(10) 0.036(9) -0.013(10)
C14 0.096(12) 0.076(9) 0.065(8) -0.004(7) 0.028(8) -0.023(9)
C15 0.106(12) 0.079(9) 0.073(9) 0.030(8) 0.009(8) -0.003(9)
C16 0.119(13) 0.067(9) 0.089(11) 0.020(8) 0.009(10) 0.002(9)
C17 0.075(10) 0.057(7) 0.095(11) -0.001(7) -0.003(9) 0.016(7)
C18 0.055(7) 0.075(9) 0.110(12) -0.010(8) 0.000(8) 0.023(7)
C19 0.052(6) 0.054(6) 0.089(9) -0.022(6) 0.011(6) 0.005(5)
C20 0.069(10) 0.078(11) 0.120(15) -0.032(12) 0.039(10) -0.009(9)

loop_
_atom_type_symbol
_atom_type_description
_atom_type_scat_dispersion_real
_atom_type_scat_dispersion_imag
_atom_type_scat_source
C C 0.0030 0.0020 'International Tables Vol C Tables 4.2.6.8 and 6.1.1.4'
H H 0.0000 0.0000 'International Tables Vol C Tables 4.2.6.8 and 6.1.1.4'
Ce Ce -0.2490 2.6330 'International Tables Vol C Tables 4.2.6.8 and 6.1.1.4'
F F 0.0170 0.0100 'International Tables Vol C Tables 4.2.6.8 and 6.1.1.4'
N N 0.0060 0.0030 'International Tables Vol C Tables 4.2.6.8 and 6.1.1.4'
O O 0.0110 0.0060 'International Tables Vol C Tables 4.2.6.8 and 6.1.1.4'

loop_
_geom_angle_atom_site_label_1
_geom_angle_atom_site_label_2
_geom_angle_atom_site_label_3
_geom_angle
O4 Ce1 O1 98.1(5)
O4 Ce1 O3 151.2(4)
O1 Ce1 O3 88.6(4)
O4 Ce1 O2 87.9(4)
O1 Ce1 O2 150.3(4)
O3 Ce1 O2 100.0(4)
O4 Ce1 N1 77.5(4)
O1 Ce1 N1 71.7(4)
O3 Ce1 N1 78.1(4)
O2 Ce1 N1 137.7(4)
O4 Ce1 N2 78.5(4)
O1 Ce1 N2 139.0(4)
O3 Ce1 N2 78.2(4)
O2 Ce1 N2 70.7(3)
N1 Ce1 N2 67.6(4)
O4 Ce1 N3 138.1(4)
O1 Ce1 N3 78.4(4)
O3 Ce1 N3 70.7(4)
O2 Ce1 N3 77.9(4)
N1 Ce1 N3 136.9(4)
N2 Ce1 N3 130.5(4)
O4 Ce1 N4 71.3(4)
O1 Ce1 N4 79.0(4)
O3 Ce1 N4 137.4(5)
O2 Ce1 N4 75.4(4)
N1 Ce1 N4 133.2(4)
N2 Ce1 N4 134.9(4)
N3 Ce1 N4 67.0(4)
C2 O1 Ce1 136.8(10)
C9 O2 Ce1 136.4(9)
C12 O3 Ce1 137.9(9)
C19 O4 Ce1 136.1(10)
C4 N1 C5 118.5(13)
C4 N1 Ce1 127.8(12)
C5 N1 Ce1 113.0(8)
C7 N2 C6 116.5(11)
C7 N2 Ce1 130.2(8)
C6 N2 Ce1 112.6(9)
C14 N3 C15 115.9(14)
C14 N3 Ce1 129.3(10)
C15 N3 Ce1 114.4(11)
C17 N4 C16 121.0(14)
C17 N4 Ce1 125.1(11)
C16 N4 Ce1 113.2(10)
F3 C1 F1 107.8(15)
F3 C1 F2 106(2)
F1 C1 F2 106.8(19)
F3 C1 C2 111.0(15)
F1 C1 C2 113.8(16)
F2 C1 C2 110.8(14)
O1 C2 C3 126.9(15)
O1 C2 C1 112.6(14)
C3 C2 C1 120.6(13)
C2 C3 C4 123.8(14)
N1 C4 C3 125.8(15)
N1 C5 C6 107.6(12)
N2 C6 C5 109.1(12)
N2 C7 C8 125.1(13)
C9 C8 C7 122.5(13)
O2 C9 C8 126.9(12)
O2 C9 C10 112.8(11)
C8 C9 C10 120.3(12)
F4 C10 F5 102(2)
F4 C10 F6 108(2)
F5 C10 F6 105.8(19)
F4 C10 C9 114.1(14)
F5 C10 C9 114.3(15)
F6 C10 C9 112.3(13)
F9 C11 F7 107.6(19)
F9 C11 F8 108(2)
F7 C11 F8 102.6(15)
F9 C11 C12 112.1(13)
F7 C11 C12 115.6(17)
F8 C11 C12 109.9(15)
O3 C12 C13 128.0(15)
O3 C12 C11 114.2(14)
C13 C12 C11 117.7(16)
C12 C13 C14 121.3(16)
N3 C14 C13 126.2(15)
N3 C15 C16 108.5(14)
N4 C16 C15 108.9(14)
N4 C17 C18 129.0(15)
C19 C18 C17 122.9(14)
O4 C19 C18 124.2(17)
O4 C19 C20 113.7(16)
C18 C19 C20 121.9(16)
F11 C20 F10 108(2)
F11 C20 F12 107.7(18)
F10 C20 F12 101.9(17)
F11 C20 C19 111.0(17)
F10 C20 C19 112.6(14)
F12 C20 C19 115(2)

loop_
_geom_bond_atom_site_label_1
_geom_bond_atom_site_label_2
_geom_bond_distance
Ce1 O4 2.211(11)
Ce1 O1 2.233(9)
Ce1 O3 2.246(10)
Ce1 O2 2.256(9)
Ce1 N1 2.536(11)
Ce1 N2 2.544(10)
Ce1 N3 2.546(13)
Ce1 N4 2.552(11)
F1 C1 1.31(2)
F2 C1 1.33(3)
F3 C1 1.31(2)
F4 C10 1.254(18)
F5 C10 1.27(2)
F6 C10 1.28(2)
F7 C11 1.30(2)
F8 C11 1.33(3)
F9 C11 1.27(2)
F10 C20 1.34(3)
F11 C20 1.29(3)
F12 C20 1.35(3)
O1 C2 1.303(16)
O2 C9 1.283(15)
O3 C12 1.264(17)
O4 C19 1.305(16)
N1 C4 1.31(2)
N1 C5 1.49(2)
N2 C7 1.296(18)
N2 C6 1.478(16)
N3 C14 1.28(2)
N3 C15 1.469(19)
N4 C17 1.28(2)
N4 C16 1.45(3)
C1 C2 1.52(2)
C2 C3 1.33(2)
C3 C4 1.42(3)
C5 C6 1.50(3)
C7 C8 1.43(2)
C8 C9 1.36(2)
C9 C10 1.526(19)
C11 C12 1.54(2)
C12 C13 1.34(3)
C13 C14 1.44(3)
C15 C16 1.52(3)
C17 C18 1.40(3)
C18 C19 1.36(3)
C19 C20 1.50(3)
